data_7158106
loop_
_publ_author_name
'Li, Jun'
'Daniliuc, Constantin G.'
'Kehr, Gerald'
'Erker, Gerhard'

_publ_section_title
;
 Formation of amidino-borate derivatives by a multi-component reaction.
;
_journal_issue 25
_journal_name_full 'Organic &amp; biomolecular chemistry'
_journal_page_first 5551
_journal_page_last 5554
_journal_paper_doi 10.1039/d1ob00775k
_journal_volume 19
_journal_year 2021
_chemical_formula_sum 'C56 H56 B F9 N3 P'
_chemical_formula_weight 983.81
_space_group_crystal_system monoclinic
_space_group_IT_number 14
_space_group_name_Hall '-P 2ybc'
_space_group_name_H-M_alt 'P 1 21/c 1'
_atom_sites_solution_hydrogens mixed
_audit_creation_method 'APEX3 v2016.1-0'
_audit_update_record
;
2021-02-23 deposited with the CCDC.	2021-06-01 downloaded from the CCDC.
;
_cell_angle_alpha 90
_cell_angle_beta 104.9690(10)
_cell_angle_gamma 90
_cell_formula_units_Z 4
_cell_length_a 13.5769(2)
_cell_length_b 17.0284(4)
_cell_length_c 23.6162(5)
_cell_measurement_reflns_used 11776
_cell_measurement_temperature 173.(2)
_cell_measurement_theta_max 28.28
_cell_measurement_theta_min 4.08
_cell_volume 5274.62(19)
_computing_cell_refinement 'Collect (Nonius B.V., 1998)'
_computing_data_collection
;

Collect (Nonius B.V., 1998)
;
_computing_data_reduction 'Denzo-SMN (Otwinowski & Minor, 1997)'
_computing_molecular_graphics 'XP (Sheldrick, 2014)'
_computing_publication_material 'SHELXL-2014/7 (Sheldrick, 2014)'
_computing_structure_refinement 'SHELXL-2014/7 (Sheldrick, 2014)'
_computing_structure_solution 'SHELXL-2014/7 (Sheldrick, 2014)'
_diffrn_ambient_temperature 173.(2)
_diffrn_measured_fraction_theta_full 0.993
_diffrn_measured_fraction_theta_max 0.993
_diffrn_measurement_device_type 'rotating anode Nonius FR591'
_diffrn_measurement_method 'omega and phi scans'
_diffrn_radiation_monochromator 'Montel mirror'
_diffrn_radiation_type 'Mo K\a'
_diffrn_radiation_wavelength 0.71073
_diffrn_reflns_av_R_equivalents 0.078
_diffrn_reflns_av_unetI/netI 0.0576
_diffrn_reflns_limit_h_max 16
_diffrn_reflns_limit_h_min -16
_diffrn_reflns_limit_k_max 20
_diffrn_reflns_limit_k_min -20
_diffrn_reflns_limit_l_max 28
_diffrn_reflns_limit_l_min -28
_diffrn_reflns_number 43845
_diffrn_reflns_theta_full 25.00
_diffrn_reflns_theta_max 25.00
_diffrn_reflns_theta_min 4.08
_diffrn_source 'Mo rotating anode'
_diffrn_source_type 'Mo rotating anode'
_exptl_absorpt_coefficient_mu 0.123
_exptl_absorpt_correction_T_max 0.99
_exptl_absorpt_correction_T_min 0.98
_exptl_absorpt_correction_type multi-scan
_exptl_absorpt_process_details 'Denzo (Otwinowski, Borek, Majewski & Minor, 2003)'
_exptl_crystal_colour yellow
_exptl_crystal_density_diffrn 1.239
_exptl_crystal_density_method 'not measured'
_exptl_crystal_description plate
_exptl_crystal_F_000 2056
_exptl_crystal_size_max 0.120
_exptl_crystal_size_mid 0.100
_exptl_crystal_size_min 0.040
_refine_diff_density_max 0.236
_refine_diff_density_min -0.311
_refine_ls_extinction_method none
_refine_ls_goodness_of_fit_ref 1.033
_refine_ls_hydrogen_treatment mixed
_refine_ls_matrix_type full
_refine_ls_number_parameters 707
_refine_ls_number_reflns 9214
_refine_ls_number_restraints 132
_refine_ls_restrained_S_all 1.040
_refine_ls_R_factor_all 0.0956
_refine_ls_R_factor_gt 0.0618
_refine_ls_shift/su_max 0.000
_refine_ls_shift/su_mean 0.000
_refine_ls_structure_factor_coef Fsqd
_refine_ls_weighting_details 'w=1/[\s^2^(Fo^2^)+(0.0482P)^2^+4.8955P] where P=(Fo^2^+2Fc^2^)/3'
_refine_ls_weighting_scheme calc
_refine_ls_wR_factor_gt 0.1360
_refine_ls_wR_factor_ref 0.1564
_reflns_number_gt 6297
_reflns_number_total 9214
_reflns_threshold_expression 'I > 2\s(I)'
_cod_data_source_file d1ob00775k2.cif
_cod_data_source_block erk9338
_cod_depositor_comments 'Adding full bibliography for 7158104--7158107.cif.'
_cod_database_code 7158106

loop_
_space_group_symop_operation_xyz
'x, y, z'
'-x, y+1/2, -z+1/2'
'-x, -y, -z'
'x, -y-1/2, z-1/2'

loop_
_atom_site_type_symbol
_atom_site_label
_atom_site_fract_x
_atom_site_fract_y
_atom_site_fract_z
_atom_site_U_iso_or_equiv
_atom_site_adp_type
_atom_site_calc_flag
_atom_site_refinement_flags_adp
_atom_site_refinement_flags_occupancy
_atom_site_refinement_flags_posn
_atom_site_occupancy
_atom_site_disorder_assembly
_atom_site_disorder_group
P P1 0.17722(6) 0.18365(5) 0.24341(4) 0.0448(2) Uani d . . . 1.0 . .
C C1 0.0512(2) 0.23333(18) 0.21648(13) 0.0436(7) Uani d . . . 1.0 . .
H H1A 0.0604 0.2909 0.215 0.052 Uiso calc U . R 1.0 . .
H H1B 0.0165 0.2147 0.1766 0.052 Uiso calc U . R 1.0 . .
C C2 -0.0104(2) 0.21313(18) 0.25863(13) 0.0420(7) Uani d . . . 1.0 . .
H H2 -0.0033 0.1599 0.2711 0.05 Uiso calc U . R 1.0 . .
C C3 -0.0731(2) 0.25404(16) 0.28235(12) 0.0360(6) Uani d . . . 1.0 . .
C C4 -0.1272(2) 0.22103(17) 0.32522(12) 0.0360(6) Uani d . . . 1.0 . .
C C5 -0.1708(2) 0.35829(16) 0.30139(11) 0.0337(6) Uani d . . . 1.0 . .
N N1 -0.11115(18) 0.14853(14) 0.33793(11) 0.0405(6) Uani d . . . 1.0 . .
N N2 -0.20697(18) 0.43118(14) 0.29281(11) 0.0384(6) Uani d . . . 1.0 . .
H H2A -0.186(2) 0.4594(19) 0.2673(14) 0.052(10) Uiso d . . . 1.0 . .
N N3 -0.10610(17) 0.33398(13) 0.27037(10) 0.0352(5) Uani d . . . 1.0 . .
C C11 0.2637(2) 0.20977(18) 0.19734(14) 0.0458(8) Uani d . . . 1.0 . .
C C12 0.3650(2) 0.18466(19) 0.22096(15) 0.0502(8) Uani d . . . 1.0 . .
C C13 0.4390(3) 0.2014(2) 0.19162(18) 0.0622(10) Uani d . . . 1.0 . .
H H13 0.5074 0.1858 0.2087 0.075 Uiso calc U . R 1.0 . .
C C14 0.4164(3) 0.2399(2) 0.13863(18) 0.0637(10) Uani d . . . 1.0 . .
C C15 0.3166(3) 0.2612(2) 0.11441(16) 0.0568(9) Uani d . . . 1.0 . .
H H15 0.2997 0.2865 0.0773 0.068 Uiso calc U . R 1.0 . .
C C16 0.2394(2) 0.24712(19) 0.14225(14) 0.0482(8) Uani d . . . 1.0 . .
C C17 0.3990(3) 0.1396(2) 0.27805(16) 0.0605(10) Uani d . . . 1.0 . .
H H17A 0.4657 0.1158 0.2808 0.091 Uiso calc U . R 1.0 . .
H H17B 0.3492 0.0984 0.2792 0.091 Uiso calc U . R 1.0 . .
H H17C 0.404 0.1756 0.311 0.091 Uiso calc U . R 1.0 . .
C C18 0.4989(3) 0.2584(3) 0.1073(2) 0.0955(16) Uani d . . . 1.0 . .
H H18A 0.5368 0.3052 0.1248 0.143 Uiso calc U . R 1.0 . .
H H18B 0.4671 0.2682 0.0656 0.143 Uiso calc U . R 1.0 . .
H H18C 0.5458 0.2138 0.1112 0.143 Uiso calc U . R 1.0 . .
C C19 0.1344(3) 0.2758(2) 0.11032(15) 0.0591(9) Uani d . . . 1.0 . .
H H19A 0.1364 0.2975 0.0722 0.089 Uiso calc U . R 1.0 . .
H H19B 0.1124 0.3167 0.1337 0.089 Uiso calc U . R 1.0 . .
H H19C 0.0862 0.2319 0.1044 0.089 Uiso calc U . R 1.0 . .
C C21 0.2289(2) 0.24112(19) 0.31076(13) 0.0451(7) Uani d . . . 1.0 . .
C C22 0.2338(3) 0.2038(2) 0.36492(15) 0.0550(9) Uani d . . . 1.0 . .
C C23 0.2762(3) 0.2436(3) 0.41694(16) 0.0669(10) Uani d . . . 1.0 . .
H H23 0.2795 0.2179 0.4531 0.08 Uiso calc U . R 1.0 . .
C C24 0.3135(3) 0.3186(3) 0.41800(15) 0.0675(11) Uani d . . . 1.0 . .
C C25 0.3070(3) 0.3553(2) 0.36496(15) 0.0571(9) Uani d . . . 1.0 . .
H H25 0.3318 0.4075 0.3652 0.068 Uiso calc U . R 1.0 . .
C C26 0.2655(2) 0.31889(19) 0.31113(13) 0.0457(8) Uani d . . . 1.0 . .
C C27 0.1947(3) 0.1216(2) 0.36906(18) 0.0779(12) Uani d . . . 1.0 . .
H H27A 0.2187 0.1027 0.4095 0.117 Uiso calc U . R 1.0 . .
H H27B 0.2199 0.0868 0.3429 0.117 Uiso calc U . R 1.0 . .
H H27C 0.12 0.122 0.3575 0.117 Uiso calc U . R 1.0 . .
C C28 0.3630(4) 0.3614(3) 0.47464(18) 0.1058(18) Uani d . . . 1.0 . .
H H28A 0.4362 0.3496 0.4862 0.159 Uiso calc U . R 1.0 . .
H H28B 0.3318 0.3439 0.5056 0.159 Uiso calc U . R 1.0 . .
H H28C 0.353 0.4181 0.4687 0.159 Uiso calc U . R 1.0 . .
C C29 0.2639(3) 0.36610(19) 0.25707(14) 0.0531(8) Uani d . . . 1.0 . .
H H29A 0.2713 0.422 0.2672 0.08 Uiso calc U . R 1.0 . .
H H29B 0.199 0.3576 0.2278 0.08 Uiso calc U . R 1.0 . .
H H29C 0.3202 0.3495 0.241 0.08 Uiso calc U . R 1.0 . .
B B1 -0.2007(3) 0.28848(19) 0.34046(15) 0.0360(7) Uani d . . . 1.0 . .
H H1 -0.2801(19) 0.2738(14) 0.3144(11) 0.029(7) Uiso d . . . 1.0 . .
C C31 -0.1970(2) 0.31057(15) 0.40844(12) 0.0364(6) Uani d . . . 1.0 . .
C C32 -0.1112(2) 0.34238(17) 0.44932(12) 0.0397(7) Uani d . . . 1.0 . .
C C33 -0.1166(3) 0.37273(18) 0.50330(13) 0.0472(8) Uani d . . . 1.0 . .
H H33 -0.0572 0.3944 0.529 0.057 Uiso calc U . R 1.0 . .
C C34 -0.2060(3) 0.37175(18) 0.51970(13) 0.0480(8) Uani d . . . 1.0 . .
C C35 -0.2905(3) 0.33553(17) 0.48360(14) 0.0471(8) Uani d . . . 1.0 . .
H H35 -0.3519 0.3317 0.4957 0.057 Uiso calc U . R 1.0 . .
C C36 -0.2859(2) 0.30460(16) 0.42967(13) 0.0398(7) Uani d . . . 1.0 . .
C C37 -0.0048(2) 0.34574(18) 0.44113(13) 0.0439(7) Uani d . . D 1.0 . .
F F1 0.06098(19) 0.3083(2) 0.48368(12) 0.0720(11) Uani d U P D 0.834(6) A 1
F F2 0.00847(19) 0.3172(3) 0.39203(12) 0.0751(13) Uani d U P D 0.834(6) A 1
F F3 0.0314(2) 0.41940(15) 0.44495(19) 0.0829(13) Uani d U P D 0.834(6) A 1
F F1A 0.0651(10) 0.3742(12) 0.4828(5) 0.072(5) Uani d U P D 0.166(6) A 2
F F2A 0.0294(11) 0.2736(7) 0.4343(10) 0.084(6) Uani d U P D 0.166(6) A 2
F F3A -0.0024(9) 0.3843(11) 0.3935(6) 0.066(5) Uani d U P D 0.166(6) A 2
C C38 -0.2106(3) 0.4092(2) 0.57637(16) 0.0627(10) Uani d . . D 1.0 . .
F F4 -0.1299(7) 0.3874(6) 0.6205(3) 0.077(2) Uani d U P D 0.77(3) B 1
F F5 -0.2935(5) 0.3891(6) 0.5936(3) 0.077(2) Uani d U P D 0.77(3) B 1
F F6 -0.2065(10) 0.4871(3) 0.5743(5) 0.078(2) Uani d U P D 0.77(3) B 1
F F4A -0.156(2) 0.377(2) 0.6250(11) 0.086(8) Uani d U P D 0.23(3) B 2
F F5A -0.3091(11) 0.421(2) 0.5778(15) 0.101(7) Uani d U P D 0.23(3) B 2
F F6A -0.176(3) 0.4835(11) 0.5779(19) 0.081(8) Uani d U P D 0.23(3) B 2
C C39 -0.3805(2) 0.26152(18) 0.39656(14) 0.0436(7) Uani d . . . 1.0 . .
F F7 -0.36021(13) 0.18992(10) 0.37978(8) 0.0531(5) Uani d . . . 1.0 . .
F F8 -0.44623(14) 0.25045(12) 0.43021(9) 0.0627(5) Uani d . . . 1.0 . .
F F9 -0.43458(13) 0.29865(11) 0.34864(9) 0.0583(5) Uani d . . . 1.0 . .
C C41 -0.1678(2) 0.10289(17) 0.36818(14) 0.0420(7) Uani d . . . 1.0 . .
C C42 -0.1306(3) 0.08406(18) 0.42781(15) 0.0501(8) Uani d . . . 1.0 . .
C C43 -0.1826(3) 0.0285(2) 0.45212(18) 0.0638(10) Uani d . . . 1.0 . .
H H43 -0.1584 0.0154 0.4924 0.077 Uiso calc U . R 1.0 . .
C C44 -0.2685(4) -0.0077(2) 0.4186(2) 0.0770(12) Uani d . . . 1.0 . .
H H44 -0.303 -0.0457 0.4359 0.092 Uiso calc U . R 1.0 . .
C C45 -0.3045(3) 0.0107(2) 0.3605(2) 0.0663(11) Uani d . . . 1.0 . .
H H45 -0.3639 -0.0148 0.3378 0.08 Uiso calc U . R 1.0 . .
C C46 -0.2559(3) 0.06598(18) 0.33416(16) 0.0510(8) Uani d . . . 1.0 . .
C C47 -0.0359(3) 0.1235(2) 0.46425(15) 0.0617(9) Uani d . . . 1.0 . .
H H47A 0.0108 0.1343 0.4398 0.093 Uiso calc U . R 1.0 . .
H H47B -0.0024 0.0889 0.4967 0.093 Uiso calc U . R 1.0 . .
H H47C -0.0546 0.173 0.48 0.093 Uiso calc U . R 1.0 . .
C C48 -0.2948(3) 0.0866(2) 0.27029(16) 0.0619(10) Uani d . . . 1.0 . .
H H48A -0.3541 0.0539 0.2525 0.093 Uiso calc U . R 1.0 . .
H H48B -0.241 0.0773 0.2503 0.093 Uiso calc U . R 1.0 . .
H H48C -0.3146 0.1421 0.2665 0.093 Uiso calc U . R 1.0 . .
C C51 -0.2856(2) 0.46186(16) 0.31843(13) 0.0399(7) Uani d . . . 1.0 . .
C C52 -0.2565(3) 0.51105(17) 0.36688(13) 0.0476(8) Uani d . . . 1.0 . .
C C53 -0.3337(4) 0.5362(2) 0.39175(17) 0.0666(11) Uani d . . . 1.0 . .
H H53 -0.3168 0.5688 0.4255 0.08 Uiso calc U . R 1.0 . .
C C54 -0.4332(3) 0.5148(2) 0.3686(2) 0.0728(12) Uani d . . . 1.0 . .
H H54 -0.4841 0.5316 0.387 0.087 Uiso calc U . R 1.0 . .
C C55 -0.4595(3) 0.4695(2) 0.31923(18) 0.0619(10) Uani d . . . 1.0 . .
H H55 -0.529 0.4561 0.3032 0.074 Uiso calc U . R 1.0 . .
C C56 -0.3865(2) 0.44273(18) 0.29203(14) 0.0461(8) Uani d . . . 1.0 . .
C C57 -0.1495(3) 0.5389(2) 0.39064(16) 0.0642(10) Uani d . . . 1.0 . .
H H57A -0.103 0.4939 0.3965 0.096 Uiso calc U . R 1.0 . .
H H57B -0.1434 0.5655 0.4282 0.096 Uiso calc U . R 1.0 . .
H H57C -0.1319 0.5756 0.3628 0.096 Uiso calc U . R 1.0 . .
C C58 -0.4173(3) 0.3955(2) 0.23663(15) 0.0593(9) Uani d . . . 1.0 . .
H H58A -0.4917 0.3902 0.2248 0.089 Uiso calc U . R 1.0 . .
H H58B -0.386 0.3433 0.2434 0.089 Uiso calc U . R 1.0 . .
H H58C -0.3943 0.4222 0.2056 0.089 Uiso calc U . R 1.0 . .
C C61 -0.0862(2) 0.37766(16) 0.22185(12) 0.0368(7) Uani d . . . 1.0 . .
C C62 -0.0099(2) 0.43532(17) 0.23360(13) 0.0426(7) Uani d . . . 1.0 . .
C C63 0.0114(3) 0.47255(19) 0.18588(15) 0.0516(8) Uani d . . . 1.0 . .
H H63 0.0635 0.5113 0.1921 0.062 Uiso calc U . R 1.0 . .
C C64 -0.0425(3) 0.4538(2) 0.12915(16) 0.0586(9) Uani d . . . 1.0 . .
H H64 -0.0268 0.4796 0.0969 0.07 Uiso calc U . R 1.0 . .
C C65 -0.1182(3) 0.3982(2) 0.11916(14) 0.0534(8) Uani d . . . 1.0 . .
H H65 -0.1545 0.3861 0.08 0.064 Uiso calc U . R 1.0 . .
C C66 -0.1427(2) 0.35907(17) 0.16558(13) 0.0424(7) Uani d . . . 1.0 . .
C C67 0.0504(3) 0.4546(2) 0.29466(14) 0.0531(8) Uani d . . . 1.0 . .
H H67A 0.1035 0.4929 0.2931 0.08 Uiso calc U . R 1.0 . .
H H67B 0.0822 0.4067 0.3141 0.08 Uiso calc U . R 1.0 . .
H H67C 0.005 0.4768 0.3167 0.08 Uiso calc U . R 1.0 . .
C C68 -0.2250(3) 0.2984(2) 0.15436(15) 0.0561(9) Uani d . . . 1.0 . .
H H68A -0.195 0.2468 0.1666 0.084 Uiso calc U . R 1.0 . .
H H68B -0.2594 0.2972 0.1124 0.084 Uiso calc U . R 1.0 . .
H H68C -0.2745 0.3114 0.1767 0.084 Uiso calc U . R 1.0 . .

loop_
_atom_site_aniso_label
_atom_site_aniso_U_11
_atom_site_aniso_U_22
_atom_site_aniso_U_33
_atom_site_aniso_U_12
_atom_site_aniso_U_13
_atom_site_aniso_U_23
P1 0.0362(4) 0.0423(5) 0.0563(5) 0.0011(4) 0.0125(4) -0.0031(4)
C1 0.0348(16) 0.0463(18) 0.0507(18) -0.0025(14) 0.0126(14) -0.0033(15)
C2 0.0360(16) 0.0385(16) 0.0514(18) 0.0024(13) 0.0111(14) -0.0012(14)
C3 0.0331(15) 0.0321(15) 0.0393(16) 0.0015(13) 0.0031(13) -0.0040(12)
C4 0.0288(15) 0.0382(16) 0.0375(15) -0.0035(12) 0.0021(13) -0.0008(13)
C5 0.0302(15) 0.0347(15) 0.0331(15) -0.0014(12) 0.0029(12) -0.0056(12)
N1 0.0396(14) 0.0337(13) 0.0483(14) 0.0019(11) 0.0116(12) 0.0000(11)
N2 0.0401(14) 0.0328(13) 0.0442(14) 0.0014(11) 0.0144(12) 0.0011(11)
N3 0.0322(12) 0.0339(13) 0.0390(13) -0.0010(10) 0.0080(11) -0.0006(10)
C11 0.0388(17) 0.0436(18) 0.056(2) -0.0018(14) 0.0141(15) -0.0148(15)
C12 0.0345(17) 0.0500(19) 0.065(2) -0.0001(15) 0.0100(16) -0.0175(17)
C13 0.0372(19) 0.068(2) 0.081(3) -0.0071(17) 0.0149(19) -0.032(2)
C14 0.051(2) 0.068(2) 0.079(3) -0.0197(19) 0.028(2) -0.032(2)
C15 0.061(2) 0.056(2) 0.058(2) -0.0108(18) 0.0250(18) -0.0146(17)
C16 0.0463(18) 0.0451(18) 0.055(2) -0.0028(15) 0.0163(16) -0.0143(15)
C17 0.0384(18) 0.055(2) 0.082(3) 0.0108(16) 0.0039(18) -0.0124(19)
C18 0.061(3) 0.130(4) 0.109(4) -0.039(3) 0.046(3) -0.042(3)
C19 0.063(2) 0.067(2) 0.049(2) 0.0077(19) 0.0186(18) 0.0021(17)
C21 0.0344(16) 0.0511(19) 0.0498(18) 0.0058(14) 0.0107(14) 0.0025(15)
C22 0.0454(19) 0.066(2) 0.054(2) 0.0085(17) 0.0123(17) 0.0112(18)
C23 0.070(3) 0.080(3) 0.052(2) 0.024(2) 0.0179(19) 0.010(2)
C24 0.073(3) 0.080(3) 0.045(2) 0.030(2) 0.0062(18) -0.010(2)
C25 0.056(2) 0.056(2) 0.057(2) 0.0072(17) 0.0099(18) -0.0136(17)
C26 0.0363(17) 0.0528(19) 0.0483(18) 0.0060(15) 0.0114(14) -0.0060(15)
C27 0.079(3) 0.083(3) 0.070(3) -0.002(2) 0.017(2) 0.028(2)
C28 0.151(5) 0.097(4) 0.053(2) 0.037(3) -0.004(3) -0.023(2)
C29 0.055(2) 0.0481(19) 0.057(2) -0.0064(16) 0.0168(17) -0.0074(16)
B1 0.0333(18) 0.0330(17) 0.0403(18) -0.0030(14) 0.0069(15) -0.0033(14)
C31 0.0390(16) 0.0254(14) 0.0443(16) -0.0004(12) 0.0097(13) 0.0007(12)
C32 0.0404(17) 0.0338(15) 0.0414(16) -0.0030(13) 0.0044(14) 0.0002(13)
C33 0.0504(19) 0.0422(18) 0.0450(18) -0.0067(15) 0.0053(15) -0.0010(14)
C34 0.059(2) 0.0421(18) 0.0438(18) -0.0044(16) 0.0152(16) -0.0038(14)
C35 0.054(2) 0.0368(17) 0.0559(19) -0.0031(15) 0.0233(17) -0.0032(15)
C36 0.0422(17) 0.0311(15) 0.0471(17) -0.0028(13) 0.0132(14) -0.0025(13)
C37 0.0415(18) 0.0427(18) 0.0418(18) -0.0043(15) 0.0001(15) 0.0000(15)
F1 0.0489(16) 0.098(3) 0.0647(19) 0.0158(16) 0.0072(13) 0.0271(19)
F2 0.0387(14) 0.135(4) 0.0513(17) -0.0202(18) 0.0103(12) -0.031(2)
F3 0.0565(18) 0.0458(16) 0.150(4) -0.0136(13) 0.034(2) 0.0003(19)
F1A 0.059(8) 0.095(12) 0.057(8) -0.028(8) 0.003(6) -0.015(8)
F2A 0.053(8) 0.074(9) 0.124(13) 0.010(6) 0.020(8) -0.006(9)
F3A 0.046(7) 0.093(11) 0.060(8) -0.006(7) 0.017(6) 0.019(8)
C38 0.074(3) 0.056(2) 0.059(2) -0.004(2) 0.019(2) -0.0079(19)
F4 0.093(4) 0.088(4) 0.046(3) 0.007(3) 0.012(3) -0.011(2)
F5 0.088(3) 0.095(4) 0.062(3) -0.013(3) 0.043(2) -0.021(3)
F6 0.116(5) 0.049(3) 0.071(3) 0.010(2) 0.032(4) -0.015(2)
F4A 0.121(13) 0.088(10) 0.055(8) -0.008(9) 0.031(8) 0.013(6)
F5A 0.105(10) 0.123(13) 0.087(11) -0.031(8) 0.045(8) -0.043(9)
F6A 0.095(12) 0.066(10) 0.083(10) -0.017(8) 0.025(9) -0.025(8)
C39 0.0399(17) 0.0406(17) 0.0537(19) 0.0015(14) 0.0180(15) -0.0005(15)
F7 0.0461(10) 0.0364(10) 0.0762(13) -0.0051(8) 0.0151(9) -0.0129(9)
F8 0.0521(11) 0.0680(13) 0.0772(13) -0.0167(10) 0.0335(10) -0.0112(10)
F9 0.0422(10) 0.0550(12) 0.0721(13) 0.0002(9) 0.0049(10) 0.0083(10)
C41 0.0419(17) 0.0301(15) 0.0564(19) 0.0051(13) 0.0173(15) -0.0015(14)
C42 0.061(2) 0.0375(17) 0.058(2) 0.0082(16) 0.0247(18) 0.0010(15)
C43 0.086(3) 0.045(2) 0.071(2) 0.002(2) 0.041(2) 0.0090(18)
C44 0.099(3) 0.045(2) 0.106(4) -0.013(2) 0.060(3) 0.000(2)
C45 0.062(2) 0.045(2) 0.101(3) -0.0154(18) 0.037(2) -0.020(2)
C46 0.051(2) 0.0344(17) 0.071(2) 0.0012(15) 0.0207(18) -0.0101(16)
C47 0.074(3) 0.057(2) 0.049(2) 0.0070(19) 0.0070(19) 0.0013(17)
C48 0.046(2) 0.053(2) 0.078(3) 0.0016(17) 0.0010(18) -0.0162(19)
C51 0.0440(18) 0.0325(15) 0.0454(17) 0.0068(13) 0.0158(14) 0.0043(13)
C52 0.065(2) 0.0321(16) 0.0446(17) 0.0083(15) 0.0119(17) 0.0022(14)
C53 0.100(3) 0.044(2) 0.065(2) 0.014(2) 0.037(2) -0.0020(17)
C54 0.086(3) 0.049(2) 0.103(3) 0.024(2) 0.060(3) 0.009(2)
C55 0.050(2) 0.046(2) 0.095(3) 0.0125(17) 0.028(2) 0.011(2)
C56 0.0412(18) 0.0383(17) 0.058(2) 0.0071(14) 0.0111(16) 0.0065(15)
C57 0.083(3) 0.0412(19) 0.059(2) 0.0016(19) 0.001(2) -0.0065(16)
C58 0.045(2) 0.058(2) 0.064(2) 0.0016(17) -0.0047(17) 0.0046(18)
C61 0.0391(16) 0.0323(15) 0.0408(16) 0.0029(13) 0.0137(14) -0.0003(12)
C62 0.0410(17) 0.0354(16) 0.0533(19) 0.0001(13) 0.0160(15) -0.0035(14)
C63 0.056(2) 0.0426(18) 0.063(2) -0.0088(16) 0.0272(18) -0.0008(16)
C64 0.069(2) 0.056(2) 0.059(2) 0.0049(19) 0.031(2) 0.0145(18)
C65 0.059(2) 0.059(2) 0.0436(18) 0.0086(18) 0.0144(16) 0.0043(16)
C66 0.0390(17) 0.0407(17) 0.0467(18) 0.0021(14) 0.0096(15) -0.0021(14)
C67 0.049(2) 0.052(2) 0.060(2) -0.0163(16) 0.0169(17) -0.0127(16)
C68 0.048(2) 0.066(2) 0.0503(19) -0.0049(17) 0.0063(16) -0.0107(17)

loop_
_atom_type_symbol
_atom_type_description
_atom_type_scat_dispersion_real
_atom_type_scat_dispersion_imag
_atom_type_scat_source
C C 0.0033 0.0016 'International Tables Vol C Tables 4.2.6.8 and 6.1.1.4'
H H 0.0000 0.0000 'International Tables Vol C Tables 4.2.6.8 and 6.1.1.4'
B B 0.0013 0.0007 'International Tables Vol C Tables 4.2.6.8 and 6.1.1.4'
N N 0.0061 0.0033 'International Tables Vol C Tables 4.2.6.8 and 6.1.1.4'
F F 0.0171 0.0103 'International Tables Vol C Tables 4.2.6.8 and 6.1.1.4'
P P 0.1023 0.0942 'International Tables Vol C Tables 4.2.6.8 and 6.1.1.4'

loop_
_geom_angle_atom_site_label_1
_geom_angle_atom_site_label_2
_geom_angle_atom_site_label_3
_geom_angle_site_symmetry_1
_geom_angle_site_symmetry_3
_geom_angle
_geom_angle_publ_flag
C21 P1 C11 . . 102.82(14) ?
C21 P1 C1 . . 99.45(14) ?
C11 P1 C1 . . 110.84(14) ?
C2 C1 P1 . . 106.9(2) ?
C2 C1 H1A . . 110.4 ?
P1 C1 H1A . . 110.4 ?
C2 C1 H1B . . 110.4 ?
P1 C1 H1B . . 110.4 ?
H1A C1 H1B . . 108.6 ?
C3 C2 C1 . . 133.5(3) ?
C3 C2 H2 . . 113.3 ?
C1 C2 H2 . . 113.3 ?
C2 C3 N3 . . 127.8(3) ?
C2 C3 C4 . . 124.4(3) ?
N3 C3 C4 . . 107.7(2) ?
N1 C4 C3 . . 115.9(3) ?
N1 C4 B1 . . 135.3(3) ?
C3 C4 B1 . . 108.6(2) ?
N2 C5 N3 . . 118.1(3) ?
N2 C5 B1 . . 129.4(3) ?
N3 C5 B1 . . 112.3(2) ?
C4 N1 C41 . . 124.7(2) ?
C5 N2 C51 . . 123.6(3) ?
C5 N2 H2A . . 116.(2) ?
C51 N2 H2A . . 120.(2) ?
C5 N3 C3 . . 113.4(2) ?
C5 N3 C61 . . 123.6(2) ?
C3 N3 C61 . . 122.0(2) ?
C16 C11 C12 . . 118.3(3) ?
C16 C11 P1 . . 128.3(2) ?
C12 C11 P1 . . 113.4(3) ?
C13 C12 C11 . . 119.8(3) ?
C13 C12 C17 . . 117.0(3) ?
C11 C12 C17 . . 123.2(3) ?
C14 C13 C12 . . 122.1(3) ?
C14 C13 H13 . . 118.9 ?
C12 C13 H13 . . 118.9 ?
C13 C14 C15 . . 117.9(3) ?
C13 C14 C18 . . 121.4(4) ?
C15 C14 C18 . . 120.7(4) ?
C14 C15 C16 . . 122.6(4) ?
C14 C15 H15 . . 118.7 ?
C16 C15 H15 . . 118.7 ?
C15 C16 C11 . . 119.2(3) ?
C15 C16 C19 . . 115.9(3) ?
C11 C16 C19 . . 124.9(3) ?
C12 C17 H17A . . 109.5 ?
C12 C17 H17B . . 109.5 ?
H17A C17 H17B . . 109.5 ?
C12 C17 H17C . . 109.5 ?
H17A C17 H17C . . 109.5 ?
H17B C17 H17C . . 109.5 ?
C14 C18 H18A . . 109.5 ?
C14 C18 H18B . . 109.5 ?
H18A C18 H18B . . 109.5 ?
C14 C18 H18C . . 109.5 ?
H18A C18 H18C . . 109.5 ?
H18B C18 H18C . . 109.5 ?
C16 C19 H19A . . 109.5 ?
C16 C19 H19B . . 109.5 ?
H19A C19 H19B . . 109.5 ?
C16 C19 H19C . . 109.5 ?
H19A C19 H19C . . 109.5 ?
H19B C19 H19C . . 109.5 ?
C22 C21 C26 . . 118.7(3) ?
C22 C21 P1 . . 117.4(3) ?
C26 C21 P1 . . 123.8(2) ?
C23 C22 C21 . . 119.5(3) ?
C23 C22 C27 . . 117.8(3) ?
C21 C22 C27 . . 122.7(3) ?
C24 C23 C22 . . 122.4(4) ?
C24 C23 H23 . . 118.8 ?
C22 C23 H23 . . 118.8 ?
C23 C24 C25 . . 117.9(3) ?
C23 C24 C28 . . 122.7(4) ?
C25 C24 C28 . . 119.4(4) ?
C24 C25 C26 . . 122.7(4) ?
C24 C25 H25 . . 118.6 ?
C26 C25 H25 . . 118.6 ?
C25 C26 C21 . . 118.7(3) ?
C25 C26 C29 . . 116.7(3) ?
C21 C26 C29 . . 124.6(3) ?
C22 C27 H27A . . 109.5 ?
C22 C27 H27B . . 109.5 ?
H27A C27 H27B . . 109.5 ?
C22 C27 H27C . . 109.5 ?
H27A C27 H27C . . 109.5 ?
H27B C27 H27C . . 109.5 ?
C24 C28 H28A . . 109.5 ?
C24 C28 H28B . . 109.5 ?
H28A C28 H28B . . 109.5 ?
C24 C28 H28C . . 109.5 ?
H28A C28 H28C . . 109.5 ?
H28B C28 H28C . . 109.5 ?
C26 C29 H29A . . 109.5 ?
C26 C29 H29B . . 109.5 ?
H29A C29 H29B . . 109.5 ?
C26 C29 H29C . . 109.5 ?
H29A C29 H29C . . 109.5 ?
H29B C29 H29C . . 109.5 ?
C5 B1 C4 . . 97.7(2) ?
C5 B1 C31 . . 116.2(2) ?
C4 B1 C31 . . 121.0(2) ?
C5 B1 H1 . . 101.4(12) ?
C4 B1 H1 . . 106.3(12) ?
C31 B1 H1 . . 111.7(12) ?
C32 C31 C36 . . 114.2(3) ?
C32 C31 B1 . . 124.6(2) ?
C36 C31 B1 . . 121.0(3) ?
C33 C32 C31 . . 122.6(3) ?
C33 C32 C37 . . 112.4(3) ?
C31 C32 C37 . . 125.0(3) ?
C34 C33 C32 . . 120.9(3) ?
C34 C33 H33 . . 119.5 ?
C32 C33 H33 . . 119.5 ?
C33 C34 C35 . . 119.1(3) ?
C33 C34 C38 . . 119.5(3) ?
C35 C34 C38 . . 121.4(3) ?
C34 C35 C36 . . 120.4(3) ?
C34 C35 H35 . . 119.8 ?
C36 C35 H35 . . 119.8 ?
C35 C36 C31 . . 122.4(3) ?
C35 C36 C39 . . 115.1(3) ?
C31 C36 C39 . . 122.4(3) ?
F1A C37 F3A . . 107.1(10) ?
F2 C37 F1 . . 105.8(3) ?
F1A C37 F2A . . 103.3(11) ?
F3A C37 F2A . . 105.7(11) ?
F2 C37 F3 . . 105.9(3) ?
F1 C37 F3 . . 103.6(3) ?
F1A C37 C32 . . 117.6(7) ?
F3A C37 C32 . . 111.5(6) ?
F2 C37 C32 . . 117.0(3) ?
F1 C37 C32 . . 111.5(3) ?
F2A C37 C32 . . 110.8(7) ?
F3 C37 C32 . . 111.9(3) ?
F6 C38 F5 . . 108.2(5) ?
F4A C38 F6A . . 104.5(18) ?
F6 C38 F4 . . 105.6(6) ?
F5 C38 F4 . . 105.9(5) ?
F4A C38 F5A . . 112.1(16) ?
F6A C38 F5A . . 101.9(15) ?
F4A C38 C34 . . 117.3(18) ?
F6 C38 C34 . . 112.4(6) ?
F5 C38 C34 . . 113.3(4) ?
F6A C38 C34 . . 109.(2) ?
F4 C38 C34 . . 111.0(5) ?
F5A C38 C34 . . 110.5(10) ?
F7 C39 F9 . . 106.9(2) ?
F7 C39 F8 . . 105.4(2) ?
F9 C39 F8 . . 105.1(2) ?
F7 C39 C36 . . 112.7(2) ?
F9 C39 C36 . . 114.6(2) ?
F8 C39 C36 . . 111.4(3) ?
C42 C41 C46 . . 120.2(3) ?
C42 C41 N1 . . 122.1(3) ?
C46 C41 N1 . . 116.9(3) ?
C43 C42 C41 . . 118.7(3) ?
C43 C42 C47 . . 121.1(3) ?
C41 C42 C47 . . 120.2(3) ?
C44 C43 C42 . . 120.9(4) ?
C44 C43 H43 . . 119.5 ?
C42 C43 H43 . . 119.5 ?
C45 C44 C43 . . 120.3(4) ?
C45 C44 H44 . . 119.9 ?
C43 C44 H44 . . 119.9 ?
C44 C45 C46 . . 121.2(4) ?
C44 C45 H45 . . 119.4 ?
C46 C45 H45 . . 119.4 ?
C45 C46 C41 . . 118.7(3) ?
C45 C46 C48 . . 121.6(3) ?
C41 C46 C48 . . 119.7(3) ?
C42 C47 H47A . . 109.5 ?
C42 C47 H47B . . 109.5 ?
H47A C47 H47B . . 109.5 ?
C42 C47 H47C . . 109.5 ?
H47A C47 H47C . . 109.5 ?
H47B C47 H47C . . 109.5 ?
C46 C48 H48A . . 109.5 ?
C46 C48 H48B . . 109.5 ?
H48A C48 H48B . . 109.5 ?
C46 C48 H48C . . 109.5 ?
H48A C48 H48C . . 109.5 ?
H48B C48 H48C . . 109.5 ?
C56 C51 C52 . . 123.2(3) ?
C56 C51 N2 . . 118.3(3) ?
C52 C51 N2 . . 118.5(3) ?
C51 C52 C53 . . 116.6(3) ?
C51 C52 C57 . . 122.8(3) ?
C53 C52 C57 . . 120.5(3) ?
C54 C53 C52 . . 121.5(4) ?
C54 C53 H53 . . 119.3 ?
C52 C53 H53 . . 119.3 ?
C55 C54 C53 . . 120.2(3) ?
C55 C54 H54 . . 119.9 ?
C53 C54 H54 . . 119.9 ?
C54 C55 C56 . . 121.3(4) ?
C54 C55 H55 . . 119.4 ?
C56 C55 H55 . . 119.4 ?
C51 C56 C55 . . 117.0(3) ?
C51 C56 C58 . . 122.5(3) ?
C55 C56 C58 . . 120.5(3) ?
C52 C57 H57A . . 109.5 ?
C52 C57 H57B . . 109.5 ?
H57A C57 H57B . . 109.5 ?
C52 C57 H57C . . 109.5 ?
H57A C57 H57C . . 109.5 ?
H57B C57 H57C . . 109.5 ?
C56 C58 H58A . . 109.5 ?
C56 C58 H58B . . 109.5 ?
H58A C58 H58B . . 109.5 ?
C56 C58 H58C . . 109.5 ?
H58A C58 H58C . . 109.5 ?
H58B C58 H58C . . 109.5 ?
C66 C61 C62 . . 123.1(3) ?
C66 C61 N3 . . 118.0(2) ?
C62 C61 N3 . . 118.8(3) ?
C63 C62 C61 . . 117.3(3) ?
C63 C62 C67 . . 120.3(3) ?
C61 C62 C67 . . 122.4(3) ?
C62 C63 C64 . . 120.7(3) ?
C62 C63 H63 . . 119.7 ?
C64 C63 H63 . . 119.7 ?
C65 C64 C63 . . 120.6(3) ?
C65 C64 H64 . . 119.7 ?
C63 C64 H64 . . 119.7 ?
C64 C65 C66 . . 121.0(3) ?
C64 C65 H65 . . 119.5 ?
C66 C65 H65 . . 119.5 ?
C61 C66 C65 . . 117.3(3) ?
C61 C66 C68 . . 122.0(3) ?
C65 C66 C68 . . 120.7(3) ?
C62 C67 H67A . . 109.5 ?
C62 C67 H67B . . 109.5 ?
H67A C67 H67B . . 109.5 ?
C62 C67 H67C . . 109.5 ?
H67A C67 H67C . . 109.5 ?
H67B C67 H67C . . 109.5 ?
C66 C68 H68A . . 109.5 ?
C66 C68 H68B . . 109.5 ?
H68A C68 H68B . . 109.5 ?
C66 C68 H68C . . 109.5 ?
H68A C68 H68C . . 109.5 ?
H68B C68 H68C . . 109.5 ?

loop_
_geom_bond_atom_site_label_1
_geom_bond_atom_site_label_2
_geom_bond_site_symmetry_2
_geom_bond_distance
_geom_bond_publ_flag
P1 C21 . 1.845(3) ?
P1 C11 . 1.849(3) ?
P1 C1 . 1.867(3) ?
C1 C2 . 1.496(4) ?
C1 H1A . 0.99 ?
C1 H1B . 0.99 ?
C2 C3 . 1.330(4) ?
C2 H2 . 0.95 ?
C3 N3 . 1.438(3) ?
C3 C4 . 1.505(4) ?
C4 N1 . 1.276(3) ?
C4 B1 . 1.621(4) ?
C5 N2 . 1.331(4) ?
C5 N3 . 1.346(3) ?
C5 B1 . 1.619(4) ?
N1 C41 . 1.410(4) ?
N2 C51 . 1.453(4) ?
N2 H2A . 0.87(3) ?
N3 C61 . 1.449(3) ?
C11 C16 . 1.409(5) ?
C11 C12 . 1.410(4) ?
C12 C13 . 1.390(5) ?
C12 C17 . 1.516(5) ?
C13 C14 . 1.375(5) ?
C13 H13 . 0.95 ?
C14 C15 . 1.377(5) ?
C14 C18 . 1.527(5) ?
C15 C16 . 1.395(4) ?
C15 H15 . 0.95 ?
C16 C19 . 1.512(5) ?
C17 H17A . 0.98 ?
C17 H17B . 0.98 ?
C17 H17C . 0.98 ?
C18 H18A . 0.98 ?
C18 H18B . 0.98 ?
C18 H18C . 0.98 ?
C19 H19A . 0.98 ?
C19 H19B . 0.98 ?
C19 H19C . 0.98 ?
C21 C22 . 1.414(4) ?
C21 C26 . 1.414(4) ?
C22 C23 . 1.391(5) ?
C22 C27 . 1.509(5) ?
C23 C24 . 1.372(6) ?
C23 H23 . 0.95 ?
C24 C25 . 1.382(5) ?
C24 C28 . 1.519(5) ?
C25 C26 . 1.396(4) ?
C25 H25 . 0.95 ?
C26 C29 . 1.504(4) ?
C27 H27A . 0.98 ?
C27 H27B . 0.98 ?
C27 H27C . 0.98 ?
C28 H28A . 0.98 ?
C28 H28B . 0.98 ?
C28 H28C . 0.98 ?
C29 H29A . 0.98 ?
C29 H29B . 0.98 ?
C29 H29C . 0.98 ?
B1 C31 . 1.637(4) ?
B1 H1 . 1.12(3) ?
C31 C32 . 1.414(4) ?
C31 C36 . 1.425(4) ?
C32 C33 . 1.395(4) ?
C32 C37 . 1.508(4) ?
C33 C34 . 1.366(4) ?
C33 H33 . 0.95 ?
C34 C35 . 1.385(4) ?
C34 C38 . 1.498(5) ?
C35 C36 . 1.394(4) ?
C35 H35 . 0.95 ?
C36 C39 . 1.509(4) ?
C37 F1A . 1.275(10) ?
C37 F3A . 1.311(10) ?
C37 F2 . 1.312(4) ?
C37 F1 . 1.323(4) ?
C37 F2A . 1.337(10) ?
C37 F3 . 1.342(4) ?
C38 F4A . 1.316(14) ?
C38 F6 . 1.330(6) ?
C38 F5 . 1.336(6) ?
C38 F6A . 1.347(13) ?
C38 F4 . 1.354(6) ?
C38 F5A . 1.361(13) ?
C39 F7 . 1.332(3) ?
C39 F9 . 1.338(4) ?
C39 F8 . 1.353(3) ?
C41 C42 . 1.405(4) ?
C41 C46 . 1.405(4) ?
C42 C43 . 1.390(5) ?
C42 C47 . 1.507(5) ?
C43 C44 . 1.375(6) ?
C43 H43 . 0.95 ?
C44 C45 . 1.369(6) ?
C44 H44 . 0.95 ?
C45 C46 . 1.386(5) ?
C45 H45 . 0.95 ?
C46 C48 . 1.505(5) ?
C47 H47A . 0.98 ?
C47 H47B . 0.98 ?
C47 H47C . 0.98 ?
C48 H48A . 0.98 ?
C48 H48B . 0.98 ?
C48 H48C . 0.98 ?
C51 C56 . 1.389(4) ?
C51 C52 . 1.390(4) ?
C52 C53 . 1.394(5) ?
C52 C57 . 1.493(5) ?
C53 C54 . 1.369(6) ?
C53 H53 . 0.95 ?
C54 C55 . 1.367(6) ?
C54 H54 . 0.95 ?
C55 C56 . 1.390(4) ?
C55 H55 . 0.95 ?
C56 C58 . 1.500(5) ?
C57 H57A . 0.98 ?
C57 H57B . 0.98 ?
C57 H57C . 0.98 ?
C58 H58A . 0.98 ?
C58 H58B . 0.98 ?
C58 H58C . 0.98 ?
C61 C66 . 1.389(4) ?
C61 C62 . 1.402(4) ?
C62 C63 . 1.387(4) ?
C62 C67 . 1.499(4) ?
C63 C64 . 1.388(5) ?
C63 H63 . 0.95 ?
C64 C65 . 1.373(5) ?
C64 H64 . 0.95 ?
C65 C66 . 1.394(4) ?
C65 H65 . 0.95 ?
C66 C68 . 1.494(4) ?
C67 H67A . 0.98 ?
C67 H67B . 0.98 ?
C67 H67C . 0.98 ?
C68 H68A . 0.98 ?
C68 H68B . 0.98 ?
C68 H68C . 0.98 ?

loop_
_geom_torsion_atom_site_label_1
_geom_torsion_atom_site_label_2
_geom_torsion_atom_site_label_3
_geom_torsion_atom_site_label_4
_geom_torsion_site_symmetry_1
_geom_torsion_site_symmetry_2
_geom_torsion_site_symmetry_3
_geom_torsion_site_symmetry_4
_geom_torsion
_geom_torsion_publ_flag
C21 P1 C1 C2 . . . . -68.5(2) ?
C11 P1 C1 C2 . . . . -176.2(2) ?
P1 C1 C2 C3 . . . . 139.0(3) ?
C1 C2 C3 N3 . . . . 4.3(5) ?
C1 C2 C3 C4 . . . . -179.3(3) ?
C2 C3 C4 N1 . . . . -1.1(4) ?
N3 C3 C4 N1 . . . . 175.9(2) ?
C2 C3 C4 B1 . . . . -176.9(3) ?
N3 C3 C4 B1 . . . . 0.1(3) ?
C3 C4 N1 C41 . . . . -167.8(3) ?
B1 C4 N1 C41 . . . . 6.6(5) ?
N3 C5 N2 C51 . . . . 173.0(3) ?
B1 C5 N2 C51 . . . . -0.7(4) ?
N2 C5 N3 C3 . . . . -179.0(2) ?
B1 C5 N3 C3 . . . . -4.3(3) ?
N2 C5 N3 C61 . . . . -10.1(4) ?
B1 C5 N3 C61 . . . . 164.6(2) ?
C2 C3 N3 C5 . . . . 179.4(3) ?
C4 C3 N3 C5 . . . . 2.6(3) ?
C2 C3 N3 C61 . . . . 10.4(4) ?
C4 C3 N3 C61 . . . . -166.5(2) ?
C21 P1 C11 C16 . . . . -118.5(3) ?
C1 P1 C11 C16 . . . . -13.0(3) ?
C21 P1 C11 C12 . . . . 64.7(3) ?
C1 P1 C11 C12 . . . . 170.1(2) ?
C16 C11 C12 C13 . . . . 4.0(5) ?
P1 C11 C12 C13 . . . . -178.8(2) ?
C16 C11 C12 C17 . . . . -176.3(3) ?
P1 C11 C12 C17 . . . . 0.9(4) ?
C11 C12 C13 C14 . . . . -2.3(5) ?
C17 C12 C13 C14 . . . . 178.0(3) ?
C12 C13 C14 C15 . . . . -0.6(5) ?
C12 C13 C14 C18 . . . . 179.5(3) ?
C13 C14 C15 C16 . . . . 1.8(5) ?
C18 C14 C15 C16 . . . . -178.4(3) ?
C14 C15 C16 C11 . . . . 0.1(5) ?
C14 C15 C16 C19 . . . . 178.7(3) ?
C12 C11 C16 C15 . . . . -3.0(4) ?
P1 C11 C16 C15 . . . . -179.6(2) ?
C12 C11 C16 C19 . . . . 178.6(3) ?
P1 C11 C16 C19 . . . . 1.9(5) ?
C11 P1 C21 C22 . . . . -138.6(2) ?
C1 P1 C21 C22 . . . . 107.4(2) ?
C11 P1 C21 C26 . . . . 39.9(3) ?
C1 P1 C21 C26 . . . . -74.2(3) ?
C26 C21 C22 C23 . . . . -1.3(5) ?
P1 C21 C22 C23 . . . . 177.3(3) ?
C26 C21 C22 C27 . . . . 178.7(3) ?
P1 C21 C22 C27 . . . . -2.8(4) ?
C21 C22 C23 C24 . . . . 0.3(5) ?
C27 C22 C23 C24 . . . . -179.7(4) ?
C22 C23 C24 C25 . . . . 0.8(6) ?
C22 C23 C24 C28 . . . . -178.0(4) ?
C23 C24 C25 C26 . . . . -0.8(5) ?
C28 C24 C25 C26 . . . . 177.9(4) ?
C24 C25 C26 C21 . . . . -0.2(5) ?
C24 C25 C26 C29 . . . . -179.8(3) ?
C22 C21 C26 C25 . . . . 1.2(4) ?
P1 C21 C26 C25 . . . . -177.2(2) ?
C22 C21 C26 C29 . . . . -179.2(3) ?
P1 C21 C26 C29 . . . . 2.4(4) ?
N2 C5 B1 C4 . . . . 177.8(3) ?
N3 C5 B1 C4 . . . . 3.8(3) ?
N2 C5 B1 C31 . . . . -51.9(4) ?
N3 C5 B1 C31 . . . . 134.1(3) ?
N1 C4 B1 C5 . . . . -176.8(3) ?
C3 C4 B1 C5 . . . . -2.2(3) ?
N1 C4 B1 C31 . . . . 56.2(5) ?
C3 C4 B1 C31 . . . . -129.2(3) ?
C5 B1 C31 C32 . . . . -54.7(4) ?
C4 B1 C31 C32 . . . . 63.4(4) ?
C5 B1 C31 C36 . . . . 120.0(3) ?
C4 B1 C31 C36 . . . . -121.8(3) ?
C36 C31 C32 C33 . . . . -6.4(4) ?
B1 C31 C32 C33 . . . . 168.7(3) ?
C36 C31 C32 C37 . . . . 171.9(3) ?
B1 C31 C32 C37 . . . . -13.0(4) ?
C31 C32 C33 C34 . . . . 1.2(5) ?
C37 C32 C33 C34 . . . . -177.3(3) ?
C32 C33 C34 C35 . . . . 4.1(5) ?
C32 C33 C34 C38 . . . . -176.3(3) ?
C33 C34 C35 C36 . . . . -3.7(5) ?
C38 C34 C35 C36 . . . . 176.7(3) ?
C34 C35 C36 C31 . . . . -1.9(5) ?
C34 C35 C36 C39 . . . . 175.7(3) ?
C32 C31 C36 C35 . . . . 6.7(4) ?
B1 C31 C36 C35 . . . . -168.6(3) ?
C32 C31 C36 C39 . . . . -170.7(3) ?
B1 C31 C36 C39 . . . . 14.0(4) ?
C33 C32 C37 F1A . . . . 0.4(11) ?
C31 C32 C37 F1A . . . . -178.0(11) ?
C33 C32 C37 F3A . . . . -123.8(10) ?
C31 C32 C37 F3A . . . . 57.8(10) ?
C33 C32 C37 F2 . . . . 178.8(3) ?
C31 C32 C37 F2 . . . . 0.4(5) ?
C33 C32 C37 F1 . . . . 56.8(4) ?
C31 C32 C37 F1 . . . . -121.6(3) ?
C33 C32 C37 F2A . . . . 118.8(10) ?
C31 C32 C37 F2A . . . . -59.6(11) ?
C33 C32 C37 F3 . . . . -58.7(4) ?
C31 C32 C37 F3 . . . . 122.9(4) ?
C33 C34 C38 F4A . . . . -65.8(19) ?
C35 C34 C38 F4A . . . . 113.8(19) ?
C33 C34 C38 F6 . . . . 71.2(7) ?
C35 C34 C38 F6 . . . . -109.2(7) ?
C33 C34 C38 F5 . . . . -165.7(6) ?
C35 C34 C38 F5 . . . . 13.8(7) ?
C33 C34 C38 F6A . . . . 52.8(17) ?
C35 C34 C38 F6A . . . . -127.6(17) ?
C33 C34 C38 F4 . . . . -46.8(7) ?
C35 C34 C38 F4 . . . . 132.8(6) ?
C33 C34 C38 F5A . . . . 164.(2) ?
C35 C34 C38 F5A . . . . -16.(2) ?
C35 C36 C39 F7 . . . . -128.0(3) ?
C31 C36 C39 F7 . . . . 49.6(4) ?
C35 C36 C39 F9 . . . . 109.4(3) ?
C31 C36 C39 F9 . . . . -73.0(4) ?
C35 C36 C39 F8 . . . . -9.8(4) ?
C31 C36 C39 F8 . . . . 167.8(3) ?
C4 N1 C41 C42 . . . . -102.4(4) ?
C4 N1 C41 C46 . . . . 87.8(4) ?
C46 C41 C42 C43 . . . . 0.0(4) ?
N1 C41 C42 C43 . . . . -169.5(3) ?
C46 C41 C42 C47 . . . . 179.9(3) ?
N1 C41 C42 C47 . . . . 10.4(4) ?
C41 C42 C43 C44 . . . . 0.3(5) ?
C47 C42 C43 C44 . . . . -179.6(3) ?
C42 C43 C44 C45 . . . . -0.2(6) ?
C43 C44 C45 C46 . . . . -0.2(6) ?
C44 C45 C46 C41 . . . . 0.4(5) ?
C44 C45 C46 C48 . . . . 180.0(3) ?
C42 C41 C46 C45 . . . . -0.3(4) ?
N1 C41 C46 C45 . . . . 169.7(3) ?
C42 C41 C46 C48 . . . . -179.9(3) ?
N1 C41 C46 C48 . . . . -9.9(4) ?
C5 N2 C51 C56 . . . . -79.8(4) ?
C5 N2 C51 C52 . . . . 102.4(3) ?
C56 C51 C52 C53 . . . . 5.2(5) ?
N2 C51 C52 C53 . . . . -177.1(3) ?
C56 C51 C52 C57 . . . . -172.5(3) ?
N2 C51 C52 C57 . . . . 5.2(4) ?
C51 C52 C53 C54 . . . . -1.5(5) ?
C57 C52 C53 C54 . . . . 176.3(3) ?
C52 C53 C54 C55 . . . . -1.7(6) ?
C53 C54 C55 C56 . . . . 1.3(6) ?
C52 C51 C56 C55 . . . . -5.5(5) ?
N2 C51 C56 C55 . . . . 176.8(3) ?
C52 C51 C56 C58 . . . . 174.4(3) ?
N2 C51 C56 C58 . . . . -3.3(4) ?
C54 C55 C56 C51 . . . . 2.1(5) ?
C54 C55 C56 C58 . . . . -177.8(3) ?
C5 N3 C61 C66 . . . . -94.2(3) ?
C3 N3 C61 C66 . . . . 73.8(3) ?
C5 N3 C61 C62 . . . . 87.0(3) ?
C3 N3 C61 C62 . . . . -105.0(3) ?
C66 C61 C62 C63 . . . . -2.6(4) ?
N3 C61 C62 C63 . . . . 176.1(3) ?
C66 C61 C62 C67 . . . . 180.0(3) ?
N3 C61 C62 C67 . . . . -1.3(4) ?
C61 C62 C63 C64 . . . . 1.1(5) ?
C67 C62 C63 C64 . . . . 178.5(3) ?
C62 C63 C64 C65 . . . . 0.2(5) ?
C63 C64 C65 C66 . . . . -0.2(5) ?
C62 C61 C66 C65 . . . . 2.7(4) ?
N3 C61 C66 C65 . . . . -176.1(3) ?
C62 C61 C66 C68 . . . . -178.8(3) ?
N3 C61 C66 C68 . . . . 2.4(4) ?
C64 C65 C66 C61 . . . . -1.2(5) ?
C64 C65 C66 C68 . . . . -179.7(3) ?
